data_7231741
loop_
_publ_author_name
'Braun, Doris E.'
'Lampl, Martin'
'Wurst, Klaus'
'Kahlenberg, Volker'
'Griesser, Ulrich J.'
'Schottenberger, Herwig'

_publ_section_title
;
 Computational and analytical approaches for investigating hydrates: the
 neat and hydrated solid-state forms of
 3-(3-methylimidazolium-1-yl)propanoate
;
_journal_issue 48
_journal_name_full CrystEngComm
_journal_page_first 7826
_journal_paper_doi 10.1039/C8CE01565A
_journal_volume 20
_journal_year 2018
_chemical_formula_moiety 'C7 H11 N2 O2, Cl'
_chemical_formula_sum 'C7 H11 Cl N2 O2'
_chemical_formula_weight 190.63
_chemical_name_systematic
;
1 (2 carboxyethyl)-3-methylimidazolium chloride
;
_space_group_crystal_system monoclinic
_space_group_IT_number 15
_space_group_name_Hall '-C 2yc'
_space_group_name_H-M_alt 'C 1 2/c 1'
_symmetry_space_group_name_Hall '-C 2yc'
_symmetry_space_group_name_H-M 'C 1 2/c 1'
_atom_sites_solution_hydrogens mixed
_audit_creation_method SHELXL-2014/7
_audit_update_record
;
2018-09-12 deposited with the CCDC.
2018-10-30 downloaded from the CCDC.
;
_cell_angle_alpha 90
_cell_angle_beta 92.268(2)
_cell_angle_gamma 90
_cell_formula_units_Z 16
_cell_length_a 20.1911(9)
_cell_length_b 7.9146(3)
_cell_length_c 22.5627(11)
_cell_measurement_reflns_used 9899
_cell_measurement_temperature 183(2)
_cell_measurement_theta_max 50.7
_cell_measurement_theta_min 2.65
_cell_volume 3602.8(3)
_computing_cell_refinement 'Bruker SAINT-V 8.34A'
_computing_data_collection 'Bruker Apex II'
_computing_data_reduction 'Bruker SAINT-V 8.34A'
_computing_structure_refinement 'SHELXL-2014/7 (Sheldrick, 2014)'
_computing_structure_solution 'SHELXTL-XT-2014/4 (Bruker AXS, 2014)'
_diffrn_ambient_temperature 183(2)
_diffrn_detector_area_resol_mean 10.4
_diffrn_measured_fraction_theta_full 0.999
_diffrn_measured_fraction_theta_max 0.999
_diffrn_measurement_device_type 'Bruker D8 QUEST PHOTON 100'
_diffrn_measurement_method '\f and \w scans'
_diffrn_radiation_monochromator 'multi layered optics'
_diffrn_radiation_type MoK\a
_diffrn_radiation_wavelength 0.71073
_diffrn_reflns_av_R_equivalents 0.0296
_diffrn_reflns_av_unetI/netI 0.0106
_diffrn_reflns_Laue_measured_fraction_full 0.999
_diffrn_reflns_Laue_measured_fraction_max 0.999
_diffrn_reflns_limit_h_max 24
_diffrn_reflns_limit_h_min -24
_diffrn_reflns_limit_k_max 9
_diffrn_reflns_limit_k_min -9
_diffrn_reflns_limit_l_max 27
_diffrn_reflns_limit_l_min -27
_diffrn_reflns_number 52787
_diffrn_reflns_point_group_measured_fraction_full 0.999
_diffrn_reflns_point_group_measured_fraction_max 0.999
_diffrn_reflns_theta_full 25.242
_diffrn_reflns_theta_max 25.494
_diffrn_reflns_theta_min 2.656
_diffrn_source 'Incoatec Microfocus'
_exptl_absorpt_coefficient_mu 0.386
_exptl_absorpt_correction_T_max 0.928
_exptl_absorpt_correction_T_min 0.885
_exptl_absorpt_correction_type multi-scan
_exptl_absorpt_process_details 'Bruker (SADABS-2014/5)'
_exptl_crystal_colour colourless
_exptl_crystal_density_diffrn 1.406
_exptl_crystal_description prism
_exptl_crystal_F_000 1600
_exptl_crystal_size_max 0.180
_exptl_crystal_size_mid 0.160
_exptl_crystal_size_min 0.120
_refine_diff_density_max 0.239
_refine_diff_density_min -0.246
_refine_diff_density_rms 0.041
_refine_ls_extinction_coef 0.0029(2)
_refine_ls_extinction_expression Fc^*^=kFc[1+0.001xFc^2^\l^3^/sin(2\q)]^-1/4^
_refine_ls_extinction_method 'SHELXL-2014/7 (Sheldrick 2014'
_refine_ls_goodness_of_fit_ref 1.033
_refine_ls_hydrogen_treatment mixed
_refine_ls_matrix_type full
_refine_ls_number_parameters 228
_refine_ls_number_reflns 3347
_refine_ls_number_restraints 0
_refine_ls_restrained_S_all 1.033
_refine_ls_R_factor_all 0.0292
_refine_ls_R_factor_gt 0.0267
_refine_ls_shift/su_max 0.002
_refine_ls_shift/su_mean 0.000
_refine_ls_structure_factor_coef Fsqd
_refine_ls_weighting_details 'w=1/[\s^2^(Fo^2^)+(0.0392P)^2^+3.2175P] where P=(Fo^2^+2Fc^2^)/3'
_refine_ls_weighting_scheme calc
_refine_ls_wR_factor_gt 0.0715
_refine_ls_wR_factor_ref 0.0733
_reflns_Friedel_coverage 0.000
_reflns_number_gt 3106
_reflns_number_total 3347
_reflns_threshold_expression 'I > 2\s(I)'
_cod_data_source_file c8ce01565a2.cif
_cod_data_source_block sc101
_cod_depositor_comments 'Adding full bibliography for 7231738--7231741.cif.'
_cod_database_code 7231741
_shelx_shelxl_version_number 2014/7
_shelx_space_group_comment
;
The symmetry employed for this shelxl refinement is uniquely defined
by the following loop, which should always be used as a source of
symmetry information in preference to the above space-group names.
They are only intended as comments.
;
_shelx_estimated_absorpt_t_min 0.934
_shelx_estimated_absorpt_t_max 0.955

loop_
_space_group_symop_operation_xyz
'x, y, z'
'-x, y, -z+1/2'
'x+1/2, y+1/2, z'
'-x+1/2, y+1/2, -z+1/2'
'-x, -y, -z'
'x, -y, z-1/2'
'-x+1/2, -y+1/2, -z'
'x+1/2, -y+1/2, z-1/2'

loop_
_atom_site_label
_atom_site_type_symbol
_atom_site_fract_x
_atom_site_fract_y
_atom_site_fract_z
_atom_site_U_iso_or_equiv
_atom_site_adp_type
_atom_site_occupancy
_atom_site_site_symmetry_order
_atom_site_calc_flag
_atom_site_refinement_flags_posn
_atom_site_refinement_flags_adp
Cl1 Cl 0.67153(2) 0.58868(4) 0.20601(2) 0.02890(11) Uani 1 1 d . .
Cl2 Cl 0.92370(2) 0.69992(4) 0.53758(2) 0.02745(11) Uani 1 1 d . .
O1 O 0.58589(5) 0.34394(13) 0.31766(5) 0.0357(3) Uani 1 1 d . .
O2 O 0.56631(6) 0.61382(13) 0.29544(5) 0.0367(3) Uani 1 1 d . .
O3 O 0.78491(7) 0.86992(14) 0.44657(6) 0.0505(3) Uani 1 1 d . .
O4 O 0.83317(5) 0.62041(13) 0.43444(5) 0.0287(2) Uani 1 1 d . .
N1 N 0.40213(6) 0.05572(14) 0.28321(5) 0.0284(3) Uani 1 1 d . .
N2 N 0.45789(6) 0.18814(15) 0.35210(5) 0.0269(3) Uani 1 1 d . .
N3 N 0.65281(5) 0.30200(14) 0.47376(5) 0.0245(3) Uani 1 1 d . .
N4 N 0.71137(5) 0.39364(13) 0.40284(5) 0.0205(2) Uani 1 1 d . .
C1 C 0.41026(7) 0.20369(17) 0.31005(6) 0.0251(3) Uani 1 1 d . .
H1 H 0.3861 0.3039 0.3008 0.030 Uiso 1 1 calc R U
C2 C 0.44578(8) -0.05750(19) 0.30912(8) 0.0422(4) Uani 1 1 d . .
H2 H 0.4506 -0.1729 0.2986 0.051 Uiso 1 1 calc R U
C3 C 0.48044(8) 0.0252(2) 0.35225(8) 0.0399(4) Uani 1 1 d . .
H3 H 0.5142 -0.0209 0.3780 0.048 Uiso 1 1 calc R U
C4 C 0.35500(8) 0.0201(2) 0.23352(7) 0.0365(4) Uani 1 1 d . .
H4A H 0.3228 0.1124 0.2296 0.055 Uiso 1 1 calc R U
H4B H 0.3318 -0.0860 0.2410 0.055 Uiso 1 1 calc R U
H4C H 0.3790 0.0103 0.1968 0.055 Uiso 1 1 calc R U
C5 C 0.48113(8) 0.3206(2) 0.39372(6) 0.0366(4) Uani 1 1 d . .
H5A H 0.5215 0.2804 0.4157 0.044 Uiso 1 1 calc R U
H5B H 0.4467 0.3408 0.4229 0.044 Uiso 1 1 calc R U
C6 C 0.49648(7) 0.48560(18) 0.36320(6) 0.0287(3) Uani 1 1 d . .
H6A H 0.4568 0.5230 0.3396 0.034 Uiso 1 1 calc R U
H6B H 0.5066 0.5729 0.3936 0.034 Uiso 1 1 calc R U
C7 C 0.55381(6) 0.47107(17) 0.32324(6) 0.0232(3) Uani 1 1 d . .
C8 C 0.66849(6) 0.43860(17) 0.44318(6) 0.0230(3) Uani 1 1 d . .
H8 H 0.6519 0.5494 0.4491 0.028 Uiso 1 1 calc R U
C9 C 0.68663(7) 0.16595(17) 0.45229(6) 0.0289(3) Uani 1 1 d . .
H9 H 0.6846 0.0529 0.4662 0.035 Uiso 1 1 calc R U
C10 C 0.72312(7) 0.22306(17) 0.40777(6) 0.0260(3) Uani 1 1 d . .
H10 H 0.7516 0.1578 0.3842 0.031 Uiso 1 1 calc R U
C11 C 0.60872(8) 0.2989(2) 0.52388(7) 0.0375(4) Uani 1 1 d . .
H11A H 0.6353 0.2955 0.5611 0.056 Uiso 1 1 calc R U
H11B H 0.5804 0.1984 0.5210 0.056 Uiso 1 1 calc R U
H11C H 0.5810 0.4006 0.5230 0.056 Uiso 1 1 calc R U
C12 C 0.73827(7) 0.50032(17) 0.35598(6) 0.0256(3) Uani 1 1 d . .
H12A H 0.7110 0.4847 0.3190 0.031 Uiso 1 1 calc R U
H12B H 0.7839 0.4626 0.3483 0.031 Uiso 1 1 calc R U
C13 C 0.73972(7) 0.68643(17) 0.37179(6) 0.0275(3) Uani 1 1 d . .
H13A H 0.7511 0.7512 0.3361 0.033 Uiso 1 1 calc R U
H13B H 0.6946 0.7208 0.3824 0.033 Uiso 1 1 calc R U
C14 C 0.78741(7) 0.73599(17) 0.42194(6) 0.0246(3) Uani 1 1 d . .
H4O H 0.8565(10) 0.652(3) 0.4599(9) 0.048(6) Uiso 1 1 d . .
H2O H 0.5989(11) 0.600(3) 0.2729(10) 0.064(7) Uiso 1 1 d . .

loop_
_atom_site_aniso_label
_atom_site_aniso_U_11
_atom_site_aniso_U_22
_atom_site_aniso_U_33
_atom_site_aniso_U_23
_atom_site_aniso_U_13
_atom_site_aniso_U_12
Cl1 0.02708(18) 0.03138(19) 0.02870(19) 0.00557(13) 0.00685(13) -0.00285(13)
Cl2 0.02639(18) 0.02828(19) 0.02719(18) -0.00033(13) -0.00517(13) 0.00153(12)
O1 0.0336(5) 0.0279(5) 0.0462(6) 0.0038(5) 0.0099(5) 0.0020(4)
O2 0.0387(6) 0.0302(6) 0.0427(6) 0.0092(5) 0.0178(5) 0.0032(5)
O3 0.0658(8) 0.0287(6) 0.0550(8) -0.0106(5) -0.0223(6) 0.0120(6)
O4 0.0262(5) 0.0289(5) 0.0303(5) -0.0034(4) -0.0074(4) 0.0020(4)
N1 0.0289(6) 0.0223(6) 0.0335(6) 0.0041(5) -0.0069(5) -0.0047(5)
N2 0.0272(6) 0.0293(6) 0.0241(6) 0.0052(5) -0.0007(5) -0.0094(5)
N3 0.0224(6) 0.0274(6) 0.0241(6) -0.0019(5) 0.0043(4) -0.0011(4)
N4 0.0200(5) 0.0228(5) 0.0185(5) -0.0018(4) -0.0006(4) -0.0015(4)
C1 0.0255(7) 0.0242(7) 0.0256(7) 0.0042(5) 0.0015(5) -0.0032(5)
C2 0.0448(9) 0.0208(7) 0.0596(11) 0.0050(7) -0.0167(8) 0.0002(6)
C3 0.0367(8) 0.0319(8) 0.0496(9) 0.0133(7) -0.0157(7) -0.0036(6)
C4 0.0377(8) 0.0335(8) 0.0371(8) 0.0019(7) -0.0125(7) -0.0107(6)
C5 0.0435(9) 0.0461(9) 0.0204(7) -0.0025(6) 0.0035(6) -0.0203(7)
C6 0.0293(7) 0.0311(7) 0.0260(7) -0.0090(6) 0.0060(6) -0.0096(6)
C7 0.0237(6) 0.0258(7) 0.0198(6) -0.0021(5) -0.0022(5) -0.0053(5)
C8 0.0225(6) 0.0238(6) 0.0225(6) -0.0030(5) 0.0002(5) 0.0012(5)
C9 0.0325(7) 0.0217(7) 0.0327(7) 0.0000(6) 0.0048(6) 0.0002(6)
C10 0.0272(7) 0.0228(7) 0.0281(7) -0.0039(5) 0.0034(5) 0.0029(5)
C11 0.0334(8) 0.0477(9) 0.0324(8) 0.0005(7) 0.0141(6) -0.0011(7)
C12 0.0273(7) 0.0314(7) 0.0180(6) 0.0023(5) 0.0003(5) -0.0045(5)
C13 0.0269(7) 0.0277(7) 0.0276(7) 0.0083(6) -0.0025(5) -0.0018(5)
C14 0.0271(7) 0.0216(6) 0.0251(7) 0.0056(5) 0.0019(5) -0.0024(5)

loop_
_atom_type_symbol
_atom_type_description
_atom_type_scat_dispersion_real
_atom_type_scat_dispersion_imag
_atom_type_scat_source
C C 0.0033 0.0016 'International Tables Vol C Tables 4.2.6.8 and 6.1.1.4'
H H 0.0000 0.0000 'International Tables Vol C Tables 4.2.6.8 and 6.1.1.4'
N N 0.0061 0.0033 'International Tables Vol C Tables 4.2.6.8 and 6.1.1.4'
O O 0.0106 0.0060 'International Tables Vol C Tables 4.2.6.8 and 6.1.1.4'
Cl Cl 0.1484 0.1585 'International Tables Vol C Tables 4.2.6.8 and 6.1.1.4'

loop_
_geom_angle_atom_site_label_1
_geom_angle_atom_site_label_2
_geom_angle_atom_site_label_3
_geom_angle
C7 O2 H2O 109.9(15)
C14 O4 H4O 109.8(15)
C1 N1 C2 108.46(12)
C1 N1 C4 125.65(12)
C2 N1 C4 125.88(13)
C1 N2 C3 108.69(12)
C1 N2 C5 126.34(13)
C3 N2 C5 124.93(13)
C8 N3 C9 108.85(11)
C8 N3 C11 125.37(12)
C9 N3 C11 125.73(12)
C8 N4 C10 108.82(11)
C8 N4 C12 127.33(11)
C10 N4 C12 123.61(11)
N1 C1 N2 108.49(12)
N1 C1 H1 125.8
N2 C1 H1 125.8
C3 C2 N1 107.31(14)
C3 C2 H2 126.3
N1 C2 H2 126.3
C2 C3 N2 107.06(13)
C2 C3 H3 126.5
N2 C3 H3 126.5
N1 C4 H4A 109.5
N1 C4 H4B 109.5
H4A C4 H4B 109.5
N1 C4 H4C 109.5
H4A C4 H4C 109.5
H4B C4 H4C 109.5
N2 C5 C6 112.95(12)
N2 C5 H5A 109.0
C6 C5 H5A 109.0
N2 C5 H5B 109.0
C6 C5 H5B 109.0
H5A C5 H5B 107.8
C7 C6 C5 112.59(12)
C7 C6 H6A 109.1
C5 C6 H6A 109.1
C7 C6 H6B 109.1
C5 C6 H6B 109.1
H6A C6 H6B 107.8
O1 C7 O2 123.39(12)
O1 C7 C6 123.87(13)
O2 C7 C6 112.73(12)
N3 C8 N4 108.24(11)
N3 C8 H8 125.9
N4 C8 H8 125.9
C10 C9 N3 107.10(12)
C10 C9 H9 126.4
N3 C9 H9 126.4
C9 C10 N4 106.98(12)
C9 C10 H10 126.5
N4 C10 H10 126.5
N3 C11 H11A 109.5
N3 C11 H11B 109.5
H11A C11 H11B 109.5
N3 C11 H11C 109.5
H11A C11 H11C 109.5
H11B C11 H11C 109.5
N4 C12 C13 113.09(11)
N4 C12 H12A 109.0
C13 C12 H12A 109.0
N4 C12 H12B 109.0
C13 C12 H12B 109.0
H12A C12 H12B 107.8
C14 C13 C12 115.80(11)
C14 C13 H13A 108.3
C12 C13 H13A 108.3
C14 C13 H13B 108.3
C12 C13 H13B 108.3
H13A C13 H13B 107.4
O3 C14 O4 123.68(13)
O3 C14 C13 122.71(13)
O4 C14 C13 113.57(12)

loop_
_geom_bond_atom_site_label_1
_geom_bond_atom_site_label_2
_geom_bond_distance
O1 C7 1.2059(17)
O2 C7 1.3215(17)
O2 H2O 0.85(2)
O3 C14 1.1988(18)
O4 C14 1.3226(17)
O4 H4O 0.77(2)
N1 C1 1.3257(18)
N1 C2 1.3714(19)
N1 C4 1.4687(18)
N2 C1 1.3298(18)
N2 C3 1.367(2)
N2 C5 1.4720(18)
N3 C8 1.3275(17)
N3 C9 1.3735(18)
N3 C11 1.4669(18)
N4 C8 1.3293(17)
N4 C10 1.3745(17)
N4 C12 1.4736(16)
C1 H1 0.9500
C2 C3 1.346(2)
C2 H2 0.9500
C3 H3 0.9500
C4 H4A 0.9800
C4 H4B 0.9800
C4 H4C 0.9800
C5 C6 1.514(2)
C5 H5A 0.9900
C5 H5B 0.9900
C6 C7 1.4996(18)
C6 H6A 0.9900
C6 H6B 0.9900
C8 H8 0.9500
C9 C10 1.347(2)
C9 H9 0.9500
C10 H10 0.9500
C11 H11A 0.9800
C11 H11B 0.9800
C11 H11C 0.9800
C12 C13 1.5156(19)
C12 H12A 0.9900
C12 H12B 0.9900
C13 C14 1.5084(19)
C13 H13A 0.9900
C13 H13B 0.9900

loop_
_geom_torsion_atom_site_label_1
_geom_torsion_atom_site_label_2
_geom_torsion_atom_site_label_3
_geom_torsion_atom_site_label_4
_geom_torsion
C2 N1 C1 N2 0.20(17)
C4 N1 C1 N2 -178.94(13)
C3 N2 C1 N1 -0.38(16)
C5 N2 C1 N1 -177.89(12)
C1 N1 C2 C3 0.06(19)
C4 N1 C2 C3 179.19(15)
N1 C2 C3 N2 -0.3(2)
C1 N2 C3 C2 0.41(18)
C5 N2 C3 C2 177.96(14)
C1 N2 C5 C6 -49.65(19)
C3 N2 C5 C6 133.23(15)
N2 C5 C6 C7 -65.41(16)
C5 C6 C7 O1 -2.66(19)
C5 C6 C7 O2 178.47(12)
C9 N3 C8 N4 -0.03(15)
C11 N3 C8 N4 177.61(12)
C10 N4 C8 N3 0.23(14)
C12 N4 C8 N3 174.74(11)
C8 N3 C9 C10 -0.18(16)
C11 N3 C9 C10 -177.81(13)
N3 C9 C10 N4 0.32(15)
C8 N4 C10 C9 -0.34(15)
C12 N4 C10 C9 -175.10(11)
C8 N4 C12 C13 26.92(18)
C10 N4 C12 C13 -159.33(12)
N4 C12 C13 C14 67.46(15)
C12 C13 C14 O3 -165.22(14)
C12 C13 C14 O4 16.98(17)
